data_4123595
loop_
_publ_author_name
'Ghatak, Tapas'
'Sarkar, Mithun'
'Dinda, Shrabani'
'Dutta, Indranil'
'Rahaman, S. M. Wahidur'
'Bera, Jitendra K.'

_publ_section_title
;
 Olefin oxygenation by water on an iridium center.
;
_journal_issue 19
_journal_name_full 'Journal of the American Chemical Society'
_journal_page_first 6168
_journal_page_last 6171
_journal_paper_doi 10.1021/jacs.5b03055
_journal_volume 137
_journal_year 2015
_chemical_formula_moiety 'C21 H19 Ir N3 O2, C F3 O3 S, C H2 Cl2'
_chemical_formula_sum 'C23 H23 Cl2 F3 Ir N3 O5 S'
_chemical_formula_weight 773.60
_chemical_name_systematic
; 
 ? 
;
_space_group_IT_number 15
_symmetry_cell_setting monoclinic
_symmetry_space_group_name_Hall '-C 2yc'
_symmetry_space_group_name_H-M 'C 1 2/c 1'
_atom_sites_solution_hydrogens geom
_atom_sites_solution_primary direct
_atom_sites_solution_secondary difmap
_audit_creation_method SHELXL-97
_cell_angle_alpha 90.00
_cell_angle_beta 121.355(2)
_cell_angle_gamma 90.00
_cell_formula_units_Z 8
_cell_length_a 36.551(5)
_cell_length_b 8.0489(11)
_cell_length_c 21.011(3)
_cell_measurement_reflns_used 3763
_cell_measurement_temperature 100(2)
_cell_measurement_theta_max 23.76
_cell_measurement_theta_min 2.27
_cell_volume 5278.6(13)
_computing_cell_refinement 'Bruker SAINT'
_computing_data_collection 'Bruker APEX'
_computing_data_reduction 'Bruker SAINT'
_computing_molecular_graphics 'DIAMOND V3.1'
_computing_publication_material CIFTAB
_computing_structure_refinement 'SHELXL-97 (Sheldrick, 1997)'
_computing_structure_solution 'SHELXS-97 (Sheldrick, 1990)'
_diffrn_ambient_temperature 100(2)
_diffrn_measured_fraction_theta_full 0.994
_diffrn_measured_fraction_theta_max 0.994
_diffrn_measurement_device_type 'Bruker SMART APEX'
_diffrn_measurement_method 'omega scans'
_diffrn_radiation_monochromator graphite
_diffrn_radiation_source 'fine-focus sealed tube'
_diffrn_radiation_type MoK\a
_diffrn_radiation_wavelength 0.71073
_diffrn_reflns_av_R_equivalents 0.0476
_diffrn_reflns_av_sigmaI/netI 0.0420
_diffrn_reflns_limit_h_max 43
_diffrn_reflns_limit_h_min -43
_diffrn_reflns_limit_k_max 9
_diffrn_reflns_limit_k_min -9
_diffrn_reflns_limit_l_max 25
_diffrn_reflns_limit_l_min -24
_diffrn_reflns_number 18017
_diffrn_reflns_theta_full 25.02
_diffrn_reflns_theta_max 25.02
_diffrn_reflns_theta_min 2.61
_exptl_absorpt_coefficient_mu 5.402
_exptl_absorpt_correction_T_max 0.3131
_exptl_absorpt_correction_T_min 0.2536
_exptl_absorpt_correction_type empirical
_exptl_absorpt_process_details SADABS
_exptl_crystal_colour red
_exptl_crystal_density_diffrn 1.947
_exptl_crystal_density_method 'not measured'
_exptl_crystal_description block
_exptl_crystal_F_000 3008
_exptl_crystal_size_max 0.35
_exptl_crystal_size_mid 0.29
_exptl_crystal_size_min 0.28
_refine_diff_density_max 2.051
_refine_diff_density_min -1.119
_refine_diff_density_rms 0.168
_refine_ls_extinction_method none
_refine_ls_goodness_of_fit_ref 1.043
_refine_ls_hydrogen_treatment mixed
_refine_ls_matrix_type full
_refine_ls_number_parameters 346
_refine_ls_number_reflns 4639
_refine_ls_number_restraints 3
_refine_ls_restrained_S_all 1.042
_refine_ls_R_factor_all 0.0689
_refine_ls_R_factor_gt 0.0427
_refine_ls_shift/su_max 0.002
_refine_ls_shift/su_mean 0.000
_refine_ls_structure_factor_coef Fsqd
_refine_ls_weighting_details 'calc w=1/[\s^2^(Fo^2^)+(0.0670P)^2^+17.9198P] where P=(Fo^2^+2Fc^2^)/3'
_refine_ls_weighting_scheme calc
_refine_ls_wR_factor_gt 0.1095
_refine_ls_wR_factor_ref 0.1242
_reflns_number_gt 3119
_reflns_number_total 4639
_reflns_threshold_expression >2sigma(I)
_cod_data_source_file ja5b03055_si_002.cif
_cod_data_source_block Compound1
_cod_depositor_comments
;
The following automatic conversions were performed:

'_symmetry_cell_setting' value 'Monoclinic' changed to 'monoclinic'
according to
/usr/data/users/saulius/crontab/automatic-downloads/rss-feeds/ACS/lib/dictionaries/cif_core.dic
dictionary named 'cif_core.dic' version 2.4.2 from 2011-04-26.

Automatic conversion script
Id: cif_fix_values 3271 2015-04-21 07:52:19Z andrius 

 Adding full bibliography for 4123595--4123598.cif.
;
_cod_original_cell_volume 5278.7(12)
_cod_original_sg_symbol_H-M C2/c
_cod_database_code 4123595

loop_
_symmetry_equiv_pos_as_xyz
'x, y, z'
'-x, y, -z+1/2'
'x+1/2, y+1/2, z'
'-x+1/2, y+1/2, -z+1/2'
'-x, -y, -z'
'x, -y, z-1/2'
'-x+1/2, -y+1/2, -z'
'x+1/2, -y+1/2, z-1/2'

loop_
_atom_site_label
_atom_site_type_symbol
_atom_site_fract_x
_atom_site_fract_y
_atom_site_fract_z
_atom_site_U_iso_or_equiv
_atom_site_adp_type
_atom_site_occupancy
_atom_site_symmetry_multiplicity
_atom_site_calc_flag
_atom_site_refinement_flags
Ir1 Ir 0.112498(9) 0.50256(4) 0.386799(16) 0.03275(14) Uani 1 1 d .
O1 O 0.1244(2) 0.0108(7) 0.4120(4) 0.0430(14) Uani 1 1 d .
N1 N 0.1396(2) 0.6383(8) 0.4869(4) 0.0340(15) Uani 1 1 d .
C1 C 0.0452(3) 0.5007(11) 0.3468(5) 0.045(2) Uani 1 1 d .
H1 H 0.0333 0.6113 0.3486 0.054 Uiso 1 1 calc R
N2 N 0.1795(2) 0.4765(7) 0.4336(4) 0.0307(15) Uani 1 1 d .
C2 C 0.0529(3) 0.4823(10) 0.2867(5) 0.039(2) Uani 1 1 d .
H2 H 0.0437 0.5738 0.2492 0.047 Uiso 1 1 calc R
N3 N 0.1721(2) 0.2933(8) 0.3436(3) 0.0350(15) Uani 1 1 d .
C3 C 0.0798(3) 0.3553(10) 0.2867(4) 0.041(2) Uani 1 1 d .
H3 H 0.0898 0.3744 0.2511 0.049 Uiso 1 1 calc R
C4 C 0.0789(3) 0.1725(10) 0.3061(5) 0.046(2) Uani 1 1 d .
H4B H 0.0491 0.1398 0.2891 0.056 Uiso 1 1 calc R
H4A H 0.0891 0.1025 0.2795 0.056 Uiso 1 1 calc R
C5 C 0.1064(3) 0.1430(11) 0.3874(5) 0.041(2) Uani 1 1 d .
C6 C 0.1112(2) 0.2860(9) 0.4375(4) 0.0330(18) Uani 1 1 d .
H6 H 0.1386 0.2739 0.4866 0.040 Uiso 1 1 calc R
C7 C 0.0729(3) 0.2942(12) 0.4496(5) 0.046(2) Uani 1 1 d .
H7B H 0.0671 0.1819 0.4615 0.056 Uiso 1 1 calc R
H7A H 0.0801 0.3681 0.4922 0.056 Uiso 1 1 calc R
C8 C 0.0328(3) 0.3600(13) 0.3793(5) 0.055(3) Uani 1 1 d .
H8B H 0.0193 0.2696 0.3422 0.066 Uiso 1 1 calc R
H8A H 0.0118 0.3999 0.3921 0.066 Uiso 1 1 calc R
C11 C 0.1897(3) 0.2102(10) 0.3124(4) 0.041(2) Uani 1 1 d .
H11 H 0.1716 0.1416 0.2709 0.049 Uiso 1 1 calc R
C12 C 0.2335(3) 0.2155(11) 0.3359(5) 0.044(2) Uani 1 1 d .
H12 H 0.2440 0.1558 0.3096 0.053 Uiso 1 1 calc R
C13 C 0.2600(3) 0.3059(10) 0.3959(5) 0.038(2) Uani 1 1 d .
H13 H 0.2897 0.3102 0.4133 0.046 Uiso 1 1 calc R
C14 C 0.2433(3) 0.3952(9) 0.4330(4) 0.0352(19) Uani 1 1 d .
C15 C 0.1983(3) 0.3876(9) 0.4028(4) 0.0308(17) Uani 1 1 d .
C16 C 0.2681(3) 0.4825(9) 0.4975(5) 0.0362(19) Uani 1 1 d .
H16 H 0.2983 0.4851 0.5190 0.043 Uiso 1 1 calc R
C17 C 0.2502(3) 0.5673(11) 0.5321(5) 0.040(2) Uani 1 1 d .
H17 H 0.2675 0.6261 0.5774 0.048 Uiso 1 1 calc R
C18 C 0.2045(3) 0.5628(10) 0.4969(4) 0.0315(18) Uani 1 1 d .
C19 C 0.1823(2) 0.6526(9) 0.5273(4) 0.0313(17) Uani 1 1 d .
C20 C 0.2028(3) 0.7474(9) 0.5915(4) 0.0384(19) Uani 1 1 d .
H20 H 0.2331 0.7537 0.6202 0.046 Uiso 1 1 calc R
C21 C 0.1780(3) 0.8336(10) 0.6136(5) 0.049(2) Uani 1 1 d .
H21 H 0.1916 0.9001 0.6573 0.059 Uiso 1 1 calc R
C22 C 0.1349(3) 0.8228(10) 0.5728(5) 0.044(2) Uani 1 1 d .
H22 H 0.1179 0.8822 0.5872 0.053 Uiso 1 1 calc R
C23 C 0.1153(3) 0.7217(10) 0.5082(5) 0.042(2) Uani 1 1 d .
H23 H 0.0850 0.7119 0.4796 0.050 Uiso 1 1 calc R
S1A S 0.17371(7) 0.7877(3) 0.23608(12) 0.0387(5) Uani 1 1 d .
F1A F 0.13049(18) 0.5132(6) 0.1768(3) 0.0569(14) Uani 1 1 d .
O1A O 0.18151(17) 0.7317(7) 0.3074(3) 0.0404(14) Uani 1 1 d .
C1A C 0.1650(3) 0.5953(11) 0.1850(5) 0.045(2) Uani 1 1 d .
F2A F 0.15801(18) 0.6237(6) 0.1177(3) 0.0587(14) Uani 1 1 d .
O2A O 0.21091(18) 0.8562(7) 0.2399(3) 0.0447(15) Uani 1 1 d .
F3A F 0.19890(19) 0.4962(6) 0.2202(3) 0.0540(13) Uani 1 1 d .
O3A O 0.13487(19) 0.8785(7) 0.1920(3) 0.0520(16) Uani 1 1 d .
Cl1S Cl -0.0092(3) -0.3037(10) 0.4562(6) 0.288(5) Uani 1 1 d .
C1S C -0.0345(8) -0.168(3) 0.3894(13) 0.204(10) Uiso 1 1 d .
H1S1 H -0.0457 -0.0784 0.4071 0.244 Uiso 1 1 calc R
H1S2 H -0.0593 -0.2226 0.3465 0.244 Uiso 1 1 calc R
Cl2S Cl -0.00299(17) -0.0796(7) 0.3598(3) 0.181(3) Uani 1 1 d .
O1W O 0.1156(2) 0.7379(7) 0.3332(3) 0.0396(13) Uani 1 1 d D
H1W H 0.125(4) 0.819(11) 0.363(6) 0.13(6) Uiso 1 1 d D
H2W H 0.1373(17) 0.741(11) 0.329(5) 0.05(3) Uiso 1 1 d D

loop_
_atom_site_aniso_label
_atom_site_aniso_U_11
_atom_site_aniso_U_22
_atom_site_aniso_U_33
_atom_site_aniso_U_23
_atom_site_aniso_U_13
_atom_site_aniso_U_12
Ir1 0.0312(2) 0.0339(2) 0.0319(2) 0.00313(15) 0.01557(15) 0.00155(16)
O1 0.060(4) 0.030(3) 0.055(4) 0.011(3) 0.041(3) 0.010(3)
N1 0.042(4) 0.028(3) 0.037(4) 0.008(3) 0.024(3) 0.003(3)
C1 0.031(4) 0.053(5) 0.045(5) 0.000(5) 0.016(4) -0.002(4)
N2 0.033(4) 0.033(4) 0.029(3) 0.005(3) 0.018(3) 0.006(3)
C2 0.027(4) 0.042(5) 0.034(4) 0.006(4) 0.005(4) 0.001(4)
N3 0.041(4) 0.037(4) 0.028(3) 0.002(3) 0.019(3) 0.006(3)
C3 0.035(5) 0.039(5) 0.035(5) -0.004(4) 0.008(4) -0.002(4)
C4 0.049(5) 0.037(5) 0.039(5) -0.003(4) 0.013(4) -0.010(4)
C5 0.041(5) 0.033(5) 0.045(5) -0.001(4) 0.019(4) -0.013(4)
C6 0.029(4) 0.033(4) 0.033(4) 0.002(4) 0.014(4) 0.000(4)
C7 0.039(5) 0.053(6) 0.050(5) 0.006(4) 0.025(4) -0.009(4)
C8 0.037(5) 0.074(7) 0.055(6) 0.009(5) 0.024(5) 0.001(5)
C11 0.058(6) 0.038(5) 0.030(4) 0.006(4) 0.025(4) 0.007(4)
C12 0.059(6) 0.039(5) 0.048(5) 0.009(4) 0.038(5) 0.010(4)
C13 0.052(5) 0.036(5) 0.042(5) 0.016(4) 0.037(5) 0.009(4)
C14 0.044(5) 0.028(4) 0.035(5) 0.013(4) 0.022(4) 0.001(4)
C15 0.043(5) 0.028(4) 0.027(4) 0.001(3) 0.022(4) 0.000(4)
C16 0.040(5) 0.029(4) 0.047(5) 0.012(4) 0.029(4) 0.006(4)
C17 0.045(5) 0.032(4) 0.041(5) 0.003(4) 0.020(4) -0.005(4)
C18 0.042(5) 0.027(4) 0.024(4) 0.003(3) 0.016(4) 0.001(4)
C19 0.038(5) 0.029(4) 0.032(4) 0.000(3) 0.021(4) -0.004(4)
C20 0.051(5) 0.032(4) 0.038(5) 0.006(4) 0.028(4) 0.000(4)
C21 0.093(8) 0.030(5) 0.038(5) -0.004(4) 0.044(6) -0.004(5)
C22 0.063(6) 0.038(5) 0.046(5) 0.005(4) 0.038(5) 0.005(4)
C23 0.060(6) 0.027(4) 0.051(5) 0.005(4) 0.038(5) 0.010(4)
S1A 0.0468(13) 0.0362(11) 0.0377(12) 0.0015(9) 0.0254(10) -0.0010(10)
F1A 0.066(4) 0.056(3) 0.056(3) -0.014(3) 0.037(3) -0.023(3)
O1A 0.045(3) 0.049(4) 0.033(3) -0.005(3) 0.025(3) -0.002(3)
C1A 0.066(6) 0.041(5) 0.036(5) 0.000(4) 0.032(5) -0.011(5)
F2A 0.084(4) 0.061(3) 0.040(3) -0.004(3) 0.038(3) -0.009(3)
O2A 0.051(4) 0.044(3) 0.044(3) 0.004(3) 0.029(3) -0.005(3)
F3A 0.073(4) 0.046(3) 0.052(3) 0.003(3) 0.039(3) 0.010(3)
O3A 0.048(4) 0.045(4) 0.057(4) 0.010(3) 0.023(3) 0.006(3)
Cl1S 0.386(11) 0.244(8) 0.481(12) 0.182(9) 0.400(11) 0.164(8)
Cl2S 0.144(4) 0.108(3) 0.196(5) 0.056(4) 0.021(4) -0.013(3)
O1W 0.043(4) 0.035(3) 0.044(4) 0.003(3) 0.025(3) 0.004(3)

loop_
_atom_type_symbol
_atom_type_description
_atom_type_scat_dispersion_real
_atom_type_scat_dispersion_imag
_atom_type_scat_source
C C 0.0033 0.0016 'International Tables Vol C Tables 4.2.6.8 and 6.1.1.4'
H H 0.0000 0.0000 'International Tables Vol C Tables 4.2.6.8 and 6.1.1.4'
N N 0.0061 0.0033 'International Tables Vol C Tables 4.2.6.8 and 6.1.1.4'
O O 0.0106 0.0060 'International Tables Vol C Tables 4.2.6.8 and 6.1.1.4'
F F 0.0171 0.0103 'International Tables Vol C Tables 4.2.6.8 and 6.1.1.4'
Ir Ir -1.4442 7.9887 'International Tables Vol C Tables 4.2.6.8 and 6.1.1.4'
S S 0.1246 0.1234 'International Tables Vol C Tables 4.2.6.8 and 6.1.1.4'
Cl Cl 0.1484 0.1585 'International Tables Vol C Tables 4.2.6.8 and 6.1.1.4'

loop_
_geom_angle_atom_site_label_1
_geom_angle_atom_site_label_2
_geom_angle_atom_site_label_3
_geom_angle
C6 Ir1 N1 92.8(3)
C6 Ir1 C2 99.3(3)
N1 Ir1 C2 138.0(3)
C6 Ir1 N2 90.4(3)
N1 Ir1 N2 76.0(2)
C2 Ir1 N2 143.2(3)
C6 Ir1 C1 82.3(3)
N1 Ir1 C1 104.0(3)
C2 Ir1 C1 39.5(3)
N2 Ir1 C1 172.8(3)
C6 Ir1 C3 83.6(3)
N1 Ir1 C3 174.1(3)
C2 Ir1 C3 38.9(3)
N2 Ir1 C3 108.5(3)
C1 Ir1 C3 71.0(3)
C6 Ir1 O1W 178.6(2)
N1 Ir1 O1W 86.7(2)
C2 Ir1 O1W 81.9(3)
N2 Ir1 O1W 88.2(2)
C1 Ir1 O1W 99.1(3)
C3 Ir1 O1W 97.0(3)
C19 N1 C23 119.6(7)
C19 N1 Ir1 117.8(5)
C23 N1 Ir1 122.4(6)
C2 C1 C8 124.2(8)
C2 C1 Ir1 68.8(5)
C8 C1 Ir1 112.4(6)
C18 N2 C15 119.1(7)
C18 N2 Ir1 115.6(5)
C15 N2 Ir1 125.2(5)
C3 C2 C1 121.7(8)
C3 C2 Ir1 72.4(5)
C1 C2 Ir1 71.7(5)
C11 N3 C15 116.9(7)
C2 C3 C4 125.5(8)
C2 C3 Ir1 68.7(5)
C4 C3 Ir1 110.3(5)
C5 C4 C3 111.4(7)
O1 C5 C4 121.5(8)
O1 C5 C6 122.0(8)
C4 C5 C6 116.5(7)
C5 C6 C7 111.0(7)
C5 C6 Ir1 108.2(5)
C7 C6 Ir1 108.4(5)
C8 C7 C6 110.4(7)
C1 C8 C7 109.4(7)
N3 C11 C12 124.8(8)
C13 C12 C11 118.8(8)
C12 C13 C14 119.2(8)
C16 C14 C13 123.6(8)
C16 C14 C15 118.8(7)
C13 C14 C15 117.6(8)
N3 C15 N2 116.3(7)
N3 C15 C14 122.6(7)
N2 C15 C14 121.0(7)
C14 C16 C17 121.4(8)
C16 C17 C18 117.4(8)
N2 C18 C17 122.1(7)
N2 C18 C19 116.1(7)
C17 C18 C19 121.8(7)
N1 C19 C20 121.7(7)
N1 C19 C18 114.2(7)
C20 C19 C18 124.0(7)
C19 C20 C21 118.9(8)
C22 C21 C20 120.1(8)
C21 C22 C23 119.2(8)
N1 C23 C22 120.4(8)
O3A S1A O2A 115.7(4)
O3A S1A O1A 115.2(4)
O2A S1A O1A 113.2(3)
O3A S1A C1A 104.1(4)
O2A S1A C1A 103.4(4)
O1A S1A C1A 103.0(4)
F2A C1A F3A 107.7(7)
F2A C1A F1A 107.5(7)
F3A C1A F1A 108.4(7)
F2A C1A S1A 111.2(6)
F3A C1A S1A 110.9(6)
F1A C1A S1A 111.0(6)
Cl1S C1S Cl2S 113.6(14)

loop_
_geom_bond_atom_site_label_1
_geom_bond_atom_site_label_2
_geom_bond_distance
Ir1 C6 2.056(7)
Ir1 N1 2.104(6)
Ir1 C2 2.105(8)
Ir1 N2 2.121(6)
Ir1 C1 2.145(8)
Ir1 C3 2.154(8)
Ir1 O1W 2.237(6)
O1 C5 1.217(10)
N1 C19 1.339(9)
N1 C23 1.363(9)
C1 C2 1.437(13)
C1 C8 1.509(12)
N2 C18 1.350(10)
N2 C15 1.367(9)
C2 C3 1.420(11)
N3 C11 1.315(10)
N3 C15 1.341(9)
C3 C4 1.532(11)
C4 C5 1.482(11)
C5 C6 1.506(11)
C6 C7 1.550(11)
C7 C8 1.535(12)
C11 C12 1.408(12)
C12 C13 1.337(12)
C13 C14 1.412(11)
C14 C16 1.369(11)
C14 C15 1.423(11)
C16 C17 1.386(12)
C17 C18 1.433(11)
C18 C19 1.457(10)
C19 C20 1.383(10)
C20 C21 1.397(11)
C21 C22 1.349(12)
C22 C23 1.416(12)
S1A O3A 1.428(6)
S1A O2A 1.431(6)
S1A O1A 1.443(5)
S1A C1A 1.815(9)
F1A C1A 1.351(10)
C1A F2A 1.321(9)
C1A F3A 1.329(11)
Cl1S C1S 1.63(2)
C1S Cl2S 1.72(2)
